data_4518216
loop_
_publ_author_name
'Long, Cheng-Yu'
'Ni, Shao-Fei'
'Su, Min-Hui'
'Wang, Xue-Qiang'
'Tan, Weihong'

_publ_section_title
;
 Highly Chemoselective Access to 2,2&#x2032;-Diaminobiaryls via
 Ni-Catalyzed Protecting-Group-Free Coupling of 2-Haloanilines
;
_journal_issue 22
_journal_name_full 'ACS Catalysis'
_journal_page_first 13641
_journal_page_last 13649
_journal_paper_doi 10.1021/acscatal.0c03428
_journal_volume 10
_journal_year 2020
_chemical_formula_sum 'C81 H90 Br5 N13 Ni4 O3'
_chemical_formula_weight 1928.04
_space_group_crystal_system monoclinic
_space_group_IT_number 4
_space_group_name_Hall 'P 2yb'
_space_group_name_H-M_alt 'P 1 21 1'
_atom_sites_solution_hydrogens mixed
_audit_creation_method SHELXL-2014/7
_cell_angle_alpha 90
_cell_angle_beta 102.835(4)
_cell_angle_gamma 90
_cell_formula_units_Z 2
_cell_length_a 12.1646(17)
_cell_length_b 21.938(2)
_cell_length_c 16.962(2)
_cell_measurement_reflns_used 1457
_cell_measurement_temperature 150(2)
_cell_measurement_theta_max 22.14
_cell_measurement_theta_min 2.46
_cell_volume 4413.5(9)
_computing_cell_refinement 'Bruker SAINT'
_computing_data_collection 'Bruker APEX2'
_computing_data_reduction 'Bruker SAINT'
_computing_molecular_graphics 'Bruker SHELXTL'
_computing_publication_material 'Bruker SHELXTL'
_computing_structure_refinement 'SHELXL-2014/7 (Sheldrick, 2014)'
_computing_structure_solution 'SHELXS-97 (Sheldrick 2008)'
_diffrn_ambient_temperature 150(2)
_diffrn_measured_fraction_theta_full 0.999
_diffrn_measured_fraction_theta_max 0.998
_diffrn_measurement_device_type 'Bruker APEX-II CCD'
_diffrn_measurement_method '\f and \w scans'
_diffrn_radiation_type MoK\a
_diffrn_radiation_wavelength 0.71073
_diffrn_reflns_av_R_equivalents 0.0827
_diffrn_reflns_av_unetI/netI 0.1080
_diffrn_reflns_Laue_measured_fraction_full 0.999
_diffrn_reflns_Laue_measured_fraction_max 0.998
_diffrn_reflns_limit_h_max 15
_diffrn_reflns_limit_h_min -16
_diffrn_reflns_limit_k_max 29
_diffrn_reflns_limit_k_min -29
_diffrn_reflns_limit_l_max 22
_diffrn_reflns_limit_l_min -22
_diffrn_reflns_number 49982
_diffrn_reflns_point_group_measured_fraction_full 0.999
_diffrn_reflns_point_group_measured_fraction_max 0.998
_diffrn_reflns_theta_full 25.242
_diffrn_reflns_theta_max 28.353
_diffrn_reflns_theta_min 2.095
_exptl_absorpt_coefficient_mu 3.155
_exptl_absorpt_correction_T_max 0.7457
_exptl_absorpt_correction_T_min 0.4827
_exptl_absorpt_correction_type multi-scan
_exptl_absorpt_process_details SADABS
_exptl_crystal_colour brown
_exptl_crystal_density_diffrn 1.451
_exptl_crystal_description Block
_exptl_crystal_F_000 1956
_exptl_crystal_size_max 0.347
_exptl_crystal_size_mid 0.281
_exptl_crystal_size_min 0.275
_refine_diff_density_max 1.931
_refine_diff_density_min -0.891
_refine_diff_density_rms 0.108
_refine_ls_abs_structure_details
; 
 Refined as an inversion twin. 
;
_refine_ls_abs_structure_Flack 0.209(10)
_refine_ls_extinction_method none
_refine_ls_goodness_of_fit_ref 0.992
_refine_ls_hydrogen_treatment mixed
_refine_ls_matrix_type full
_refine_ls_number_parameters 967
_refine_ls_number_reflns 21900
_refine_ls_number_restraints 3
_refine_ls_restrained_S_all 0.994
_refine_ls_R_factor_all 0.0756
_refine_ls_R_factor_gt 0.0511
_refine_ls_shift/su_max 0.000
_refine_ls_shift/su_mean 0.000
_refine_ls_structure_factor_coef Fsqd
_refine_ls_weighting_details 'w=1/[\s^2^(Fo^2^)+(0.0574P)^2^] where P=(Fo^2^+2Fc^2^)/3'
_refine_ls_weighting_scheme calc
_refine_ls_wR_factor_gt 0.1247
_refine_ls_wR_factor_ref 0.1352
_reflns_Friedel_coverage 0.951
_reflns_Friedel_fraction_full 1.000
_reflns_Friedel_fraction_max 0.999
_reflns_number_gt 16375
_reflns_number_total 21900
_reflns_threshold_expression 'I > 2\s(I)'
_cod_data_source_file cs0c03428_si_002.cif
_cod_data_source_block LCY03
_cod_depositor_comments 'Adding full bibliography for 4518216.cif.'
_cod_original_sg_symbol_H-M 'P 21'
_cod_database_code 4518216
_shelx_shelxl_version_number 2014/7
_shelx_space_group_comment
; 
The symmetry employed for this shelxl refinement is uniquely defined 
by the following loop, which should always be used as a source of 
symmetry information in preference to the above space-group names. 
They are only intended as comments. 
;
_platon_squeeze_void_probe_radius 1.20

loop_
_space_group_symop_operation_xyz
'x, y, z'
'-x, y+1/2, -z'

loop_
_atom_site_label
_atom_site_type_symbol
_atom_site_fract_x
_atom_site_fract_y
_atom_site_fract_z
_atom_site_U_iso_or_equiv
_atom_site_adp_type
_atom_site_occupancy
_atom_site_site_symmetry_order
_atom_site_calc_flag
_atom_site_refinement_flags_posn
_atom_site_refinement_flags_adp
_atom_site_refinement_flags_occupancy
_atom_site_disorder_assembly
_atom_site_disorder_group
Ni1 Ni 0.91976(8) 0.12648(4) 0.49236(5) 0.0233(2) Uani 1 1 d . . . . .
Ni2 Ni 1.04250(7) 0.15654(4) 0.37628(5) 0.02059(19) Uani 1 1 d . . . . .
Ni3 Ni -0.03914(7) 0.87601(4) 0.13076(5) 0.02007(19) Uani 1 1 d . . . . .
Ni4 Ni 0.07169(7) 0.90512(4) 0.00962(5) 0.02102(19) Uani 1 1 d . . . . .
Br1 Br 0.96345(7) 0.09250(3) 0.12147(4) 0.03016(18) Uani 1 1 d . . . . .
Br2 Br 0.97332(7) 0.44098(3) 0.62139(4) 0.03240(18) Uani 1 1 d . . . . .
Br3 Br 0.41169(8) 0.36225(5) 0.38352(6) 0.0484(2) Uani 1 1 d . . . . .
Br4 Br 0.98493(12) 0.04390(4) 0.81926(5) 0.0632(3) Uani 1 1 d . . . . .
N1 N 0.8381(5) 0.2019(3) 0.4686(4) 0.0271(14) Uani 1 1 d . . . . .
N2 N 1.0056(5) 0.1714(3) 0.5867(4) 0.0253(13) Uani 1 1 d . . . . .
N3 N 1.1195(5) 0.2271(3) 0.4325(4) 0.0223(12) Uani 1 1 d . . . . .
N4 N 0.9486(5) 0.2195(3) 0.3101(3) 0.0205(12) Uani 1 1 d . . . . .
N5 N 1.0182(5) 0.0560(3) 0.5114(4) 0.0277(13) Uani 1 1 d . . . . .
H5A H 1.0210 0.0421 0.5623 0.033 Uiso 1 1 calc R U . . .
H5B H 0.9873 0.0261 0.4763 0.033 Uiso 1 1 calc R U . . .
N6 N 0.9620(5) 0.0873(3) 0.3201(4) 0.0244(13) Uani 1 1 d . . . . .
H6A H 0.9568 0.0930 0.2663 0.029 Uiso 1 1 calc R U . . .
H6B H 1.0056 0.0537 0.3348 0.029 Uiso 1 1 calc R U . . .
N7 N -0.0163(5) 0.8575(3) -0.0804(3) 0.0249(13) Uani 1 1 d . . . . .
N8 N 0.1585(5) 0.8319(3) 0.0308(4) 0.0207(12) Uani 1 1 d . . . . .
N9 N 0.0659(5) 0.8182(2) 0.1992(3) 0.0209(12) Uani 1 1 d . . . . .
N10 N -0.1075(5) 0.8028(3) 0.0807(3) 0.0223(12) Uani 1 1 d . . . . .
N11 N 0.0345(5) 0.9485(3) 0.1818(4) 0.0230(12) Uani 1 1 d . . . . .
H11D H -0.0124 0.9806 0.1660 0.028 Uiso 1 1 calc R U . . .
H11E H 0.0428 0.9443 0.2362 0.028 Uiso 1 1 calc R U . . .
N12 N -0.0293(5) 0.9740(2) -0.0073(3) 0.0217(12) Uani 1 1 d . . . . .
H12E H 0.0031 1.0048 0.0258 0.026 Uiso 1 1 calc R U . . .
H12F H -0.0367 0.9872 -0.0592 0.026 Uiso 1 1 calc R U . . .
N13 N 0.5190(7) 0.1772(4) 0.2423(5) 0.055(2) Uani 1 1 d . . . . .
H13E H 0.4681 0.1792 0.2789 0.066 Uiso 1 1 d R U . . .
H13F H 0.5037 0.1375 0.2196 0.066 Uiso 1 1 d R U . . .
C1 C 0.7522(6) 0.2147(3) 0.4070(5) 0.0275(16) Uani 1 1 d . . . . .
H1 H 0.7147 0.1819 0.3755 0.033 Uiso 1 1 calc R U . . .
C2 C 0.7150(7) 0.2733(4) 0.3868(6) 0.038(2) Uani 1 1 d . . . . .
H2 H 0.6530 0.2804 0.3426 0.045 Uiso 1 1 calc R U . . .
C3 C 0.7688(7) 0.3213(4) 0.4315(6) 0.035(2) Uani 1 1 d . . . . .
C4 C 0.8541(7) 0.3085(4) 0.4970(5) 0.0324(18) Uani 1 1 d . . . . .
H4 H 0.8897 0.3408 0.5305 0.039 Uiso 1 1 calc R U . . .
C5 C 0.8886(7) 0.2496(4) 0.5149(5) 0.0288(17) Uani 1 1 d . . . . .
C6 C 0.9825(7) 0.2325(3) 0.5809(5) 0.0278(16) Uani 1 1 d . . . . .
C7 C 1.0483(7) 0.2732(4) 0.6359(5) 0.0345(19) Uani 1 1 d . . . . .
H7 H 1.0324 0.3156 0.6309 0.041 Uiso 1 1 calc R U . . .
C8 C 1.1340(7) 0.2534(4) 0.6961(5) 0.037(2) Uani 1 1 d . . . . .
C9 C 1.1490(7) 0.1901(4) 0.7035(5) 0.0367(19) Uani 1 1 d . . . . .
H9A H 1.2049 0.1737 0.7465 0.044 Uiso 1 1 calc R U . . .
C10 C 1.0830(7) 0.1521(4) 0.6488(4) 0.0313(17) Uani 1 1 d . . . . .
H10A H 1.0936 0.1093 0.6559 0.038 Uiso 1 1 calc R U . . .
C11 C 0.7349(8) 0.3860(4) 0.4093(6) 0.045(2) Uani 1 1 d . . . . .
H11A H 0.7972 0.4134 0.4328 0.067 Uiso 1 1 calc R U . . .
H11B H 0.6685 0.3965 0.4302 0.067 Uiso 1 1 calc R U . . .
H11C H 0.7170 0.3903 0.3503 0.067 Uiso 1 1 calc R U . . .
C12 C 1.2106(9) 0.2979(5) 0.7508(6) 0.051(3) Uani 1 1 d . . . . .
H12A H 1.2873 0.2943 0.7421 0.076 Uiso 1 1 calc R U . . .
H12B H 1.2109 0.2885 0.8073 0.076 Uiso 1 1 calc R U . . .
H12C H 1.1830 0.3395 0.7383 0.076 Uiso 1 1 calc R U . . .
C13 C 1.2046(6) 0.2267(3) 0.4974(5) 0.0292(16) Uani 1 1 d . . . . .
H13 H 1.2346 0.1886 0.5187 0.035 Uiso 1 1 calc R U . . .
C14 C 1.2518(7) 0.2806(4) 0.5357(5) 0.0305(17) Uani 1 1 d . . . . .
H14 H 1.3161 0.2791 0.5793 0.037 Uiso 1 1 calc R U . . .
C15 C 1.2032(6) 0.3356(3) 0.5089(5) 0.0303(17) Uani 1 1 d . . . . .
C16 C 1.1163(6) 0.3358(3) 0.4419(5) 0.0298(17) Uani 1 1 d . . . . .
H16 H 1.0840 0.3735 0.4212 0.036 Uiso 1 1 calc R U . . .
C17 C 1.0741(6) 0.2816(3) 0.4032(5) 0.0257(15) Uani 1 1 d . . . . .
C18 C 0.9830(6) 0.2778(3) 0.3320(5) 0.0247(15) Uani 1 1 d . . . . .
C19 C 0.9315(7) 0.3279(3) 0.2905(5) 0.0322(17) Uani 1 1 d . . . . .
H19 H 0.9566 0.3677 0.3076 0.039 Uiso 1 1 calc R U . . .
C20 C 0.8436(6) 0.3204(3) 0.2241(5) 0.0288(16) Uani 1 1 d . . . . .
C21 C 0.8098(6) 0.2610(4) 0.2026(5) 0.0296(17) Uani 1 1 d . . . . .
H21 H 0.7491 0.2540 0.1575 0.035 Uiso 1 1 calc R U . . .
C22 C 0.8625(6) 0.2128(4) 0.2451(5) 0.0300(17) Uani 1 1 d . . . . .
H22 H 0.8377 0.1728 0.2285 0.036 Uiso 1 1 calc R U . . .
C23 C 1.2498(7) 0.3939(4) 0.5515(6) 0.042(2) Uani 1 1 d . . . . .
H23A H 1.2882 0.4174 0.5165 0.063 Uiso 1 1 calc R U . . .
H23B H 1.3034 0.3839 0.6020 0.063 Uiso 1 1 calc R U . . .
H23C H 1.1878 0.4181 0.5635 0.063 Uiso 1 1 calc R U . . .
C24 C 0.7848(8) 0.3750(4) 0.1772(5) 0.041(2) Uani 1 1 d . . . . .
H24A H 0.7161 0.3845 0.1958 0.061 Uiso 1 1 calc R U . . .
H24B H 0.7652 0.3652 0.1193 0.061 Uiso 1 1 calc R U . . .
H24C H 0.8355 0.4103 0.1862 0.061 Uiso 1 1 calc R U . . .
C25 C 1.1512(6) 0.1032(3) 0.4362(5) 0.0272(16) Uani 1 1 d . . . . .
C26 C 1.2584(6) 0.1026(3) 0.4223(5) 0.0324(17) Uani 1 1 d . . . . .
H26 H 1.2723 0.1233 0.3763 0.039 Uiso 1 1 calc R U . . .
C27 C 1.3473(7) 0.0727(4) 0.4739(6) 0.042(2) Uani 1 1 d . . . . .
H27 H 1.4205 0.0732 0.4628 0.051 Uiso 1 1 calc R U . . .
C28 C 1.3288(8) 0.0421(4) 0.5410(5) 0.042(2) Uani 1 1 d . . . . .
H28 H 1.3898 0.0230 0.5773 0.050 Uiso 1 1 calc R U . . .
C29 C 1.2214(7) 0.0395(4) 0.5551(5) 0.0330(18) Uani 1 1 d . . . . .
H29 H 1.2082 0.0187 0.6012 0.040 Uiso 1 1 calc R U . . .
C30 C 1.1343(7) 0.0671(3) 0.5025(4) 0.0286(16) Uani 1 1 d . . . . .
C31 C 0.8240(6) 0.0849(3) 0.4058(4) 0.0238(15) Uani 1 1 d . . . . .
C32 C 0.7164(6) 0.0665(3) 0.4158(5) 0.0319(17) Uani 1 1 d . . . . .
H32 H 0.6949 0.0741 0.4654 0.038 Uiso 1 1 calc R U . . .
C33 C 0.6411(7) 0.0368(4) 0.3520(5) 0.0369(19) Uani 1 1 d . . . . .
H33 H 0.5701 0.0231 0.3599 0.044 Uiso 1 1 calc R U . . .
C34 C 0.6687(7) 0.0275(4) 0.2798(5) 0.0363(19) Uani 1 1 d . . . . .
H34 H 0.6159 0.0089 0.2368 0.044 Uiso 1 1 calc R U . . .
C35 C 0.7742(6) 0.0451(4) 0.2683(5) 0.0306(16) Uani 1 1 d . . . . .
H35 H 0.7935 0.0378 0.2179 0.037 Uiso 1 1 calc R U . . .
C36 C 0.8514(6) 0.0735(3) 0.3309(4) 0.0229(15) Uani 1 1 d . . . . .
C37 C -0.1040(6) 0.8751(4) -0.1403(4) 0.0267(15) Uani 1 1 d . . . . .
H37 H -0.1229 0.9171 -0.1449 0.032 Uiso 1 1 calc R U . . .
C38 C -0.1675(6) 0.8349(3) -0.1952(5) 0.0294(16) Uani 1 1 d . . . . .
H38 H -0.2282 0.8492 -0.2364 0.035 Uiso 1 1 calc R U . . .
C39 C -0.1406(6) 0.7731(3) -0.1890(4) 0.0266(16) Uani 1 1 d . . . . .
C40 C -0.0489(6) 0.7550(3) -0.1298(4) 0.0258(16) Uani 1 1 d . . . . .
H40 H -0.0273 0.7133 -0.1247 0.031 Uiso 1 1 calc R U . . .
C41 C 0.0115(6) 0.7982(3) -0.0777(4) 0.0199(14) Uani 1 1 d . . . . .
C42 C 0.1104(6) 0.7832(3) -0.0129(4) 0.0211(14) Uani 1 1 d . . . . .
C43 C 0.1528(7) 0.7236(4) 0.0041(5) 0.0281(16) Uani 1 1 d . . . . .
H43 H 0.1184 0.6903 -0.0281 0.034 Uiso 1 1 calc R U . . .
C44 C 0.2439(6) 0.7135(3) 0.0671(5) 0.0262(16) Uani 1 1 d . . . . .
C45 C 0.2934(6) 0.7641(3) 0.1099(4) 0.0273(16) Uani 1 1 d . . . . .
H45 H 0.3583 0.7593 0.1524 0.033 Uiso 1 1 calc R U . . .
C46 C 0.2480(6) 0.8217(3) 0.0907(5) 0.0298(17) Uani 1 1 d . . . . .
H46 H 0.2824 0.8555 0.1217 0.036 Uiso 1 1 calc R U . . .
C47 C -0.2111(7) 0.7275(4) -0.2430(5) 0.0338(18) Uani 1 1 d . . . . .
H47A H -0.1636 0.6934 -0.2525 0.051 Uiso 1 1 calc R U . . .
H47B H -0.2456 0.7468 -0.2946 0.051 Uiso 1 1 calc R U . . .
H47C H -0.2703 0.7123 -0.2172 0.051 Uiso 1 1 calc R U . . .
C48 C 0.2807(8) 0.6498(3) 0.0898(5) 0.0362(19) Uani 1 1 d . . . . .
H48A H 0.2316 0.6320 0.1223 0.054 Uiso 1 1 calc R U . . .
H48B H 0.3587 0.6501 0.1213 0.054 Uiso 1 1 calc R U . . .
H48C H 0.2761 0.6255 0.0407 0.054 Uiso 1 1 calc R U . . .
C49 C 0.1519(6) 0.8303(3) 0.2609(4) 0.0226(14) Uani 1 1 d . . . . .
H49 H 0.1707 0.8716 0.2743 0.027 Uiso 1 1 calc R U . . .
C50 C 0.2152(6) 0.7845(3) 0.3062(4) 0.0263(15) Uani 1 1 d . . . . .
H50 H 0.2756 0.7950 0.3501 0.032 Uiso 1 1 calc R U . . .
C51 C 0.1910(6) 0.7239(3) 0.2880(4) 0.0244(15) Uani 1 1 d . . . . .
C52 C 0.1012(6) 0.7114(3) 0.2239(4) 0.0225(14) Uani 1 1 d . . . . .
H52 H 0.0810 0.6704 0.2098 0.027 Uiso 1 1 calc R U . . .
C53 C 0.0407(6) 0.7590(3) 0.1801(4) 0.0211(14) Uani 1 1 d . . . . .
C54 C -0.0561(6) 0.7502(3) 0.1118(4) 0.0224(14) Uani 1 1 d . . . . .
C55 C -0.0924(6) 0.6930(3) 0.0803(4) 0.0255(15) Uani 1 1 d . . . . .
H55 H -0.0544 0.6573 0.1038 0.031 Uiso 1 1 calc R U . . .
C56 C -0.1827(6) 0.6878(3) 0.0153(5) 0.0268(15) Uani 1 1 d . . . . .
C57 C -0.2352(6) 0.7419(3) -0.0145(5) 0.0284(16) Uani 1 1 d . . . . .
H57 H -0.2997 0.7406 -0.0579 0.034 Uiso 1 1 calc R U . . .
C58 C -0.1959(6) 0.7970(4) 0.0172(4) 0.0268(16) Uani 1 1 d . . . . .
H58 H -0.2326 0.8329 -0.0065 0.032 Uiso 1 1 calc R U . . .
C59 C 0.2573(7) 0.6727(3) 0.3355(5) 0.0348(18) Uani 1 1 d . . . . .
H59A H 0.3251 0.6892 0.3715 0.052 Uiso 1 1 calc R U . . .
H59B H 0.2791 0.6434 0.2982 0.052 Uiso 1 1 calc R U . . .
H59C H 0.2107 0.6522 0.3678 0.052 Uiso 1 1 calc R U . . .
C60 C -0.2219(7) 0.6279(4) -0.0209(6) 0.040(2) Uani 1 1 d . . . . .
H60A H -0.2038 0.5961 0.0205 0.059 Uiso 1 1 calc R U . . .
H60B H -0.1841 0.6188 -0.0649 0.059 Uiso 1 1 calc R U . . .
H60C H -0.3036 0.6292 -0.0423 0.059 Uiso 1 1 calc R U . . .
C61 C 0.1700(6) 0.9497(3) 0.0936(4) 0.0249(15) Uani 1 1 d . . . . .
C62 C 0.2705(6) 0.9710(3) 0.0792(5) 0.0272(16) Uani 1 1 d . . . . .
H62 H 0.2875 0.9636 0.0280 0.033 Uiso 1 1 calc R U . . .
C63 C 0.3477(7) 1.0029(4) 0.1374(5) 0.0332(18) Uani 1 1 d . . . . .
H63 H 0.4172 1.0162 0.1267 0.040 Uiso 1 1 calc R U . . .
C64 C 0.3214(7) 1.0151(4) 0.2120(6) 0.040(2) Uani 1 1 d . . . . .
H64 H 0.3735 1.0366 0.2526 0.048 Uiso 1 1 calc R U . . .
C65 C 0.2210(7) 0.9961(3) 0.2265(5) 0.0307(17) Uani 1 1 d . . . . .
H65 H 0.2024 1.0045 0.2769 0.037 Uiso 1 1 calc R U . . .
C66 C 0.1452(6) 0.9639(3) 0.1661(4) 0.0222(15) Uani 1 1 d . . . . .
C67 C -0.1542(6) 0.9271(3) 0.0696(4) 0.0238(15) Uani 1 1 d . . . . .
C68 C -0.2642(6) 0.9248(3) 0.0862(5) 0.0289(16) Uani 1 1 d . . . . .
H68 H -0.2764 0.9003 0.1297 0.035 Uiso 1 1 calc R U . . .
C69 C -0.3517(7) 0.9569(4) 0.0415(5) 0.039(2) Uani 1 1 d . . . . .
H69 H -0.4228 0.9568 0.0560 0.047 Uiso 1 1 calc R U . . .
C70 C -0.3372(7) 0.9896(4) -0.0249(5) 0.039(2) Uani 1 1 d . . . . .
H70 H -0.3997 1.0096 -0.0586 0.047 Uiso 1 1 calc R U . . .
C71 C -0.2337(7) 0.9932(3) -0.0422(5) 0.0304(17) Uani 1 1 d . . . . .
H71 H -0.2236 1.0163 -0.0874 0.036 Uiso 1 1 calc R U . . .
C72 C -0.1414(6) 0.9630(3) 0.0067(4) 0.0245(15) Uani 1 1 d . . . . .
Br5 Br 0.58380(9) 0.12657(5) 0.08822(7) 0.0560(3) Uani 1 1 d . . . . .
C73 C 0.5360(8) 0.2062(4) 0.1061(6) 0.048(2) Uani 1 1 d . . . . .
C74 C 0.5114(7) 0.2227(4) 0.1802(5) 0.044(2) Uani 1 1 d D . . . .
C75 C 0.4789(8) 0.2800(4) 0.1917(7) 0.053(2) Uani 1 1 d . . . . .
H75 H 0.4596 0.2891 0.2417 0.063 Uiso 1 1 calc R U . . .
C76 C 0.4720(8) 0.3245(6) 0.1385(7) 0.090(4) Uani 1 1 d D . . . .
H76 H 0.4502 0.3645 0.1500 0.108 Uiso 1 1 calc R U . . .
C77 C 0.5007(8) 0.3087(5) 0.0570(6) 0.090(4) Uani 1 1 d D . . . .
H77 H 0.4971 0.3382 0.0155 0.108 Uiso 1 1 calc R U . . .
C78 C 0.5317(8) 0.2501(5) 0.0481(8) 0.058(3) Uani 1 1 d . . . . .
H78 H 0.5515 0.2389 -0.0010 0.070 Uiso 1 1 calc R U . . .
O1 O 0.9677(7) 0.9840(4) 0.6459(5) 0.0609(19) Uani 1 1 d . . . . .
H1X H 0.9960 1.0076 0.6840 0.18(9) Uiso 1 1 calc R . . . .
C79 C 0.8464(10) 0.9925(5) 0.6244(8) 0.070(3) Uani 1 1 d . . . . .
H79A H 0.8107 0.9654 0.6574 0.105 Uiso 1 1 calc R U . . .
H79B H 0.8182 0.9828 0.5671 0.105 Uiso 1 1 calc R U . . .
H79C H 0.8283 1.0349 0.6344 0.105 Uiso 1 1 calc R U . . .
O2 O 0.5590(5) 0.3578(3) 0.5711(4) 0.0479(16) Uani 1 1 d . . . . .
H2A H 0.5037 0.3573 0.5313 0.072 Uiso 1 1 calc R U . . .
C80 C 0.6018(9) 0.4178(4) 0.5833(6) 0.050(2) Uani 1 1 d . . . . .
H80A H 0.6794 0.4187 0.5757 0.074 Uiso 1 1 calc R U . . .
H80B H 0.6009 0.4311 0.6383 0.074 Uiso 1 1 calc R U . . .
H80C H 0.5549 0.4453 0.5442 0.074 Uiso 1 1 calc R U . . .
O3 O 0.4602(6) 0.2154(3) 0.3955(4) 0.0536(17) Uani 1 1 d . . . . .
H3X H 0.4197 0.2468 0.3900 0.080 Uiso 1 1 calc R U . . .
C81 C 0.5134(7) 0.2068(4) 0.4814(6) 0.046(2) Uani 1 1 d . . . . .
H81A H 0.5577 0.1690 0.4881 0.069 Uiso 1 1 calc R U . . .
H81B H 0.4550 0.2042 0.5128 0.069 Uiso 1 1 calc R U . . .
H81C H 0.5632 0.2414 0.5006 0.069 Uiso 1 1 calc R U . . .

loop_
_atom_site_aniso_label
_atom_site_aniso_U_11
_atom_site_aniso_U_22
_atom_site_aniso_U_33
_atom_site_aniso_U_23
_atom_site_aniso_U_13
_atom_site_aniso_U_12
Ni1 0.0302(5) 0.0168(4) 0.0227(4) -0.0035(4) 0.0059(4) -0.0024(4)
Ni2 0.0234(4) 0.0145(4) 0.0229(4) -0.0016(3) 0.0033(4) -0.0019(3)
Ni3 0.0237(4) 0.0138(4) 0.0204(4) 0.0005(3) 0.0000(3) 0.0009(3)
Ni4 0.0264(5) 0.0148(4) 0.0197(4) -0.0022(3) 0.0005(3) 0.0008(3)
Br1 0.0502(5) 0.0149(3) 0.0243(4) 0.0003(3) 0.0060(3) 0.0033(3)
Br2 0.0554(5) 0.0171(3) 0.0241(4) -0.0002(3) 0.0077(3) -0.0059(3)
Br3 0.0442(5) 0.0585(5) 0.0391(5) 0.0002(4) 0.0019(4) 0.0017(4)
Br4 0.1349(10) 0.0267(4) 0.0309(4) -0.0016(4) 0.0247(5) -0.0122(5)
N1 0.034(3) 0.021(3) 0.028(3) -0.006(3) 0.011(3) -0.004(3)
N2 0.032(3) 0.018(3) 0.029(3) -0.005(2) 0.013(3) -0.005(2)
N3 0.025(3) 0.018(3) 0.024(3) 0.000(2) 0.007(2) -0.001(2)
N4 0.020(3) 0.019(3) 0.021(3) -0.001(2) 0.003(2) -0.007(2)
N5 0.034(3) 0.023(3) 0.028(3) -0.005(3) 0.010(3) -0.005(3)
N6 0.030(3) 0.018(3) 0.022(3) -0.003(2) -0.001(2) -0.001(2)
N7 0.025(3) 0.026(3) 0.021(3) -0.004(2) -0.001(2) 0.004(2)
N8 0.018(3) 0.019(3) 0.024(3) -0.002(2) 0.004(2) -0.002(2)
N9 0.028(3) 0.014(2) 0.021(3) 0.000(2) 0.006(2) 0.000(2)
N10 0.026(3) 0.019(3) 0.019(3) -0.002(2) -0.001(2) -0.004(2)
N11 0.032(3) 0.018(3) 0.020(3) -0.002(2) 0.007(2) -0.003(2)
N12 0.030(3) 0.014(3) 0.017(3) 0.003(2) -0.002(2) 0.002(2)
N13 0.057(5) 0.058(5) 0.045(5) 0.006(4) 0.000(4) 0.008(4)
C1 0.028(4) 0.024(4) 0.034(4) -0.004(3) 0.014(3) -0.003(3)
C2 0.035(4) 0.029(4) 0.053(5) -0.001(4) 0.019(4) 0.005(3)
C3 0.039(4) 0.020(4) 0.056(5) -0.006(4) 0.029(4) -0.002(3)
C4 0.037(4) 0.022(4) 0.043(5) -0.012(3) 0.020(4) -0.007(3)
C5 0.036(4) 0.027(4) 0.028(4) -0.005(3) 0.018(3) -0.009(3)
C6 0.038(4) 0.020(3) 0.030(4) -0.004(3) 0.016(3) -0.006(3)
C7 0.044(5) 0.029(4) 0.038(5) -0.013(4) 0.026(4) -0.009(3)
C8 0.039(5) 0.046(5) 0.029(4) -0.013(4) 0.016(4) -0.018(4)
C9 0.040(4) 0.041(4) 0.031(4) -0.007(4) 0.012(4) -0.003(4)
C10 0.038(4) 0.031(4) 0.024(4) 0.001(3) 0.004(3) -0.002(3)
C11 0.050(5) 0.023(4) 0.062(6) 0.002(4) 0.015(5) 0.000(4)
C12 0.060(6) 0.054(6) 0.043(5) -0.021(5) 0.018(5) -0.029(5)
C13 0.029(4) 0.021(3) 0.036(4) -0.003(3) 0.005(3) -0.003(3)
C14 0.028(4) 0.036(4) 0.027(4) -0.013(3) 0.007(3) -0.008(3)
C15 0.030(4) 0.023(3) 0.041(5) -0.011(3) 0.015(3) -0.007(3)
C16 0.036(4) 0.015(3) 0.038(4) -0.004(3) 0.007(3) -0.004(3)
C17 0.032(4) 0.018(3) 0.030(4) -0.008(3) 0.013(3) -0.004(3)
C18 0.024(3) 0.019(3) 0.035(4) 0.002(3) 0.013(3) 0.005(3)
C19 0.039(4) 0.022(3) 0.039(4) -0.006(3) 0.017(4) 0.002(3)
C20 0.031(4) 0.024(3) 0.035(4) 0.002(3) 0.014(3) 0.009(3)
C21 0.027(4) 0.034(4) 0.026(4) 0.002(3) 0.002(3) -0.002(3)
C22 0.029(4) 0.023(3) 0.039(4) 0.002(3) 0.008(3) -0.006(3)
C23 0.039(5) 0.033(4) 0.056(6) -0.020(4) 0.014(4) -0.011(3)
C24 0.048(5) 0.029(4) 0.044(5) 0.005(4) 0.008(4) 0.010(4)
C25 0.022(3) 0.026(4) 0.034(4) -0.004(3) 0.007(3) 0.004(3)
C26 0.031(4) 0.023(4) 0.043(5) -0.005(3) 0.007(3) -0.002(3)
C27 0.027(4) 0.031(4) 0.064(6) -0.003(4) 0.001(4) 0.005(3)
C28 0.042(5) 0.027(4) 0.045(5) -0.001(4) -0.014(4) 0.007(4)
C29 0.039(4) 0.023(4) 0.032(4) -0.006(3) -0.004(3) 0.006(3)
C30 0.045(4) 0.012(3) 0.027(4) -0.005(3) 0.002(3) 0.004(3)
C31 0.025(3) 0.019(3) 0.026(4) -0.005(3) 0.002(3) 0.000(3)
C32 0.031(4) 0.022(3) 0.042(4) 0.003(3) 0.005(3) -0.004(3)
C33 0.034(4) 0.025(4) 0.048(5) 0.002(4) -0.001(4) -0.013(3)
C34 0.037(4) 0.032(4) 0.031(4) 0.000(3) -0.009(3) -0.005(3)
C35 0.035(4) 0.025(3) 0.029(4) -0.001(3) 0.001(3) -0.006(3)
C36 0.026(3) 0.012(3) 0.029(4) 0.005(3) 0.003(3) -0.001(3)
C37 0.029(4) 0.028(4) 0.020(3) 0.000(3) 0.001(3) 0.003(3)
C38 0.028(4) 0.031(4) 0.024(4) -0.006(3) -0.006(3) -0.003(3)
C39 0.026(4) 0.031(4) 0.023(4) -0.008(3) 0.005(3) -0.003(3)
C40 0.033(4) 0.020(3) 0.025(4) -0.008(3) 0.006(3) -0.002(3)
C41 0.023(3) 0.022(3) 0.017(3) -0.001(3) 0.008(3) -0.002(3)
C42 0.030(4) 0.012(3) 0.023(3) -0.003(3) 0.010(3) 0.003(3)
C43 0.033(4) 0.023(3) 0.028(4) -0.002(3) 0.007(3) 0.004(3)
C44 0.035(4) 0.020(3) 0.025(4) -0.001(3) 0.011(3) 0.008(3)
C45 0.029(4) 0.026(4) 0.023(4) 0.006(3) -0.003(3) 0.005(3)
C46 0.030(4) 0.024(4) 0.032(4) -0.002(3) 0.001(3) 0.002(3)
C47 0.033(4) 0.035(4) 0.031(4) -0.014(3) 0.001(3) -0.003(3)
C48 0.052(5) 0.019(3) 0.040(4) 0.004(3) 0.017(4) 0.010(3)
C49 0.027(3) 0.020(3) 0.019(3) -0.003(3) 0.004(3) -0.002(3)
C50 0.028(4) 0.027(3) 0.023(3) 0.001(3) 0.003(3) 0.003(3)
C51 0.019(3) 0.028(3) 0.025(4) 0.001(3) 0.004(3) 0.003(3)
C52 0.028(3) 0.014(3) 0.024(3) 0.005(2) 0.003(3) 0.006(3)
C53 0.027(3) 0.015(3) 0.020(3) 0.000(2) 0.003(3) 0.001(3)
C54 0.021(3) 0.019(3) 0.028(4) 0.000(3) 0.006(3) -0.001(3)
C55 0.029(4) 0.019(3) 0.029(4) 0.002(3) 0.008(3) 0.005(3)
C56 0.027(4) 0.022(3) 0.031(4) -0.008(3) 0.007(3) -0.007(3)
C57 0.024(4) 0.033(4) 0.025(4) -0.006(3) 0.000(3) -0.005(3)
C58 0.024(3) 0.031(4) 0.025(4) -0.001(3) 0.004(3) -0.001(3)
C59 0.035(4) 0.025(4) 0.039(4) 0.003(3) -0.004(3) 0.008(3)
C60 0.034(4) 0.028(4) 0.051(5) -0.013(4) -0.004(4) -0.004(3)
C61 0.031(4) 0.011(3) 0.031(4) 0.003(3) 0.002(3) -0.001(3)
C62 0.028(4) 0.020(3) 0.034(4) 0.001(3) 0.009(3) 0.005(3)
C63 0.026(4) 0.028(4) 0.042(5) 0.003(3) -0.001(3) 0.001(3)
C64 0.034(4) 0.030(4) 0.048(5) -0.005(4) -0.010(4) -0.012(3)
C65 0.037(4) 0.024(4) 0.026(4) -0.005(3) -0.005(3) 0.002(3)
C66 0.026(3) 0.011(3) 0.025(4) -0.001(3) -0.003(3) 0.000(3)
C67 0.023(3) 0.014(3) 0.030(4) -0.004(3) -0.003(3) -0.002(3)
C68 0.028(4) 0.024(3) 0.035(4) 0.001(3) 0.009(3) 0.002(3)
C69 0.031(4) 0.034(4) 0.050(5) -0.008(4) 0.005(4) 0.010(3)
C70 0.032(4) 0.034(4) 0.046(5) 0.000(4) -0.003(4) 0.007(4)
C71 0.034(4) 0.022(4) 0.029(4) 0.001(3) -0.006(3) 0.005(3)
C72 0.028(4) 0.020(3) 0.023(3) -0.001(3) -0.001(3) 0.003(3)
Br5 0.0594(6) 0.0566(6) 0.0544(6) 0.0027(5) 0.0180(5) 0.0142(5)
C73 0.040(5) 0.047(5) 0.058(6) 0.008(5) 0.010(4) 0.001(4)
C74 0.029(4) 0.042(4) 0.057(6) -0.005(4) 0.001(4) 0.005(3)
C75 0.047(5) 0.038(5) 0.071(7) 0.005(5) 0.006(5) -0.002(4)
C76 0.029(3) 0.061(5) 0.172(11) -0.046(6) 0.005(5) 0.003(3)
C77 0.029(3) 0.061(5) 0.172(11) -0.046(6) 0.005(5) 0.003(3)
C78 0.046(6) 0.051(5) 0.082(8) 0.009(6) 0.024(5) 0.005(4)
O1 0.082(5) 0.052(4) 0.051(4) 0.002(4) 0.018(4) -0.009(4)
C79 0.068(7) 0.054(6) 0.085(8) -0.006(6) 0.012(6) -0.012(6)
O2 0.056(4) 0.030(3) 0.047(4) 0.007(3) -0.010(3) -0.006(3)
C80 0.063(6) 0.034(5) 0.047(5) -0.014(4) 0.002(5) -0.001(4)
O3 0.047(4) 0.063(4) 0.048(4) 0.003(3) 0.004(3) 0.005(3)
C81 0.027(4) 0.046(5) 0.059(6) 0.004(4) -0.004(4) -0.007(4)

loop_
_atom_type_symbol
_atom_type_description
_atom_type_scat_dispersion_real
_atom_type_scat_dispersion_imag
_atom_type_scat_source
C C 0.0033 0.0016 'International Tables Vol C Tables 4.2.6.8 and 6.1.1.4'
H H 0.0000 0.0000 'International Tables Vol C Tables 4.2.6.8 and 6.1.1.4'
Br Br -0.2901 2.4595 'International Tables Vol C Tables 4.2.6.8 and 6.1.1.4'
N N 0.0061 0.0033 'International Tables Vol C Tables 4.2.6.8 and 6.1.1.4'
Ni Ni 0.3393 1.1124 'International Tables Vol C Tables 4.2.6.8 and 6.1.1.4'
O O 0.0106 0.0060 'International Tables Vol C Tables 4.2.6.8 and 6.1.1.4'

loop_
_geom_angle_atom_site_label_1
_geom_angle_atom_site_label_2
_geom_angle_atom_site_label_3
_geom_angle
_geom_angle_site_symmetry_1
_geom_angle_site_symmetry_3
_geom_angle_publ_flag
C31 Ni1 N1 92.9(3) . . ?
C31 Ni1 N5 89.8(3) . . ?
N1 Ni1 N5 172.3(3) . . ?
C31 Ni1 N2 174.1(3) . . ?
N1 Ni1 N2 84.0(3) . . ?
N5 Ni1 N2 93.9(3) . . ?
C31 Ni1 Ni2 84.3(2) . . ?
N1 Ni1 Ni2 88.91(19) . . ?
N5 Ni1 Ni2 84.17(19) . . ?
N2 Ni1 Ni2 100.60(18) . . ?
C25 Ni2 N6 89.7(3) . . ?
C25 Ni2 N3 91.5(3) . . ?
N6 Ni2 N3 178.5(3) . . ?
C25 Ni2 N4 171.2(3) . . ?
N6 Ni2 N4 95.9(2) . . ?
N3 Ni2 N4 82.9(2) . . ?
C25 Ni2 Ni1 83.9(2) . . ?
N6 Ni2 Ni1 82.60(19) . . ?
N3 Ni2 Ni1 96.68(18) . . ?
N4 Ni2 Ni1 103.46(18) . . ?
C67 Ni3 N10 93.3(3) . . ?
C67 Ni3 N11 88.4(3) . . ?
N10 Ni3 N11 178.1(3) . . ?
C67 Ni3 N9 173.2(3) . . ?
N10 Ni3 N9 83.3(2) . . ?
N11 Ni3 N9 95.1(2) . . ?
C67 Ni3 Ni4 83.1(2) . . ?
N10 Ni3 Ni4 95.71(19) . . ?
N11 Ni3 Ni4 83.63(18) . . ?
N9 Ni3 Ni4 103.04(18) . . ?
N8 Ni4 C61 93.6(3) . . ?
N8 Ni4 N12 173.4(3) . . ?
C61 Ni4 N12 89.0(3) . . ?
N8 Ni4 N7 83.2(2) . . ?
C61 Ni4 N7 174.5(3) . . ?
N12 Ni4 N7 94.7(2) . . ?
N8 Ni4 Ni3 90.39(18) . . ?
C61 Ni4 Ni3 83.8(2) . . ?
N12 Ni4 Ni3 83.84(18) . . ?
N7 Ni4 Ni3 100.56(19) . . ?
C1 N1 C5 117.5(7) . . ?
C1 N1 Ni1 128.6(5) . . ?
C5 N1 Ni1 113.1(5) . . ?
C10 N2 C6 118.2(6) . . ?
C10 N2 Ni1 130.0(5) . . ?
C6 N2 Ni1 111.6(5) . . ?
C13 N3 C17 119.0(6) . . ?
C13 N3 Ni2 126.9(5) . . ?
C17 N3 Ni2 114.0(5) . . ?
C22 N4 C18 117.2(6) . . ?
C22 N4 Ni2 129.4(5) . . ?
C18 N4 Ni2 113.2(4) . . ?
C30 N5 Ni1 115.0(4) . . ?
C30 N5 H5A 108.5 . . ?
Ni1 N5 H5A 108.5 . . ?
C30 N5 H5B 108.5 . . ?
Ni1 N5 H5B 108.5 . . ?
H5A N5 H5B 107.5 . . ?
C36 N6 Ni2 119.3(5) . . ?
C36 N6 H6A 107.5 . . ?
Ni2 N6 H6A 107.5 . . ?
C36 N6 H6B 107.5 . . ?
Ni2 N6 H6B 107.5 . . ?
H6A N6 H6B 107.0 . . ?
C41 N7 C37 116.9(6) . . ?
C41 N7 Ni4 113.6(4) . . ?
C37 N7 Ni4 129.4(5) . . ?
C46 N8 C42 117.8(6) . . ?
C46 N8 Ni4 127.4(5) . . ?
C42 N8 Ni4 113.9(4) . . ?
C49 N9 C53 118.4(6) . . ?
C49 N9 Ni3 128.6(5) . . ?
C53 N9 Ni3 113.0(5) . . ?
C58 N10 C54 116.5(6) . . ?
C58 N10 Ni3 128.5(5) . . ?
C54 N10 Ni3 114.9(4) . . ?
C66 N11 Ni3 117.5(4) . . ?
C66 N11 H11D 107.9 . . ?
Ni3 N11 H11D 107.9 . . ?
C66 N11 H11E 107.9 . . ?
Ni3 N11 H11E 107.9 . . ?
H11D N11 H11E 107.2 . . ?
C72 N12 Ni4 115.7(4) . . ?
C72 N12 H12E 108.4 . . ?
Ni4 N12 H12E 108.4 . . ?
C72 N12 H12F 108.4 . . ?
Ni4 N12 H12F 108.4 . . ?
H12E N12 H12F 107.4 . . ?
C74 N13 H13E 119.4 . . ?
C74 N13 H13F 111.3 . . ?
H13E N13 H13F 101.8 . . ?
N1 C1 C2 123.1(7) . . ?
N1 C1 H1 118.4 . . ?
C2 C1 H1 118.4 . . ?
C3 C2 C1 119.2(8) . . ?
C3 C2 H2 120.4 . . ?
C1 C2 H2 120.4 . . ?
C4 C3 C2 118.2(8) . . ?
C4 C3 C11 120.9(8) . . ?
C2 C3 C11 121.0(8) . . ?
C5 C4 C3 120.8(7) . . ?
C5 C4 H4 119.6 . . ?
C3 C4 H4 119.6 . . ?
C4 C5 N1 121.2(8) . . ?
C4 C5 C6 124.2(7) . . ?
N1 C5 C6 114.6(7) . . ?
N2 C6 C7 119.8(7) . . ?
N2 C6 C5 114.9(6) . . ?
C7 C6 C5 125.3(7) . . ?
C8 C7 C6 121.6(8) . . ?
C8 C7 H7 119.2 . . ?
C6 C7 H7 119.2 . . ?
C7 C8 C9 116.6(8) . . ?
C7 C8 C12 121.3(9) . . ?
C9 C8 C12 122.1(9) . . ?
C10 C9 C8 119.8(8) . . ?
C10 C9 H9A 120.1 . . ?
C8 C9 H9A 120.1 . . ?
N2 C10 C9 123.6(8) . . ?
N2 C10 H10A 118.2 . . ?
C9 C10 H10A 118.2 . . ?
C3 C11 H11A 109.5 . . ?
C3 C11 H11B 109.5 . . ?
H11A C11 H11B 109.5 . . ?
C3 C11 H11C 109.5 . . ?
H11A C11 H11C 109.5 . . ?
H11B C11 H11C 109.5 . . ?
C8 C12 H12A 109.5 . . ?
C8 C12 H12B 109.5 . . ?
H12A C12 H12B 109.5 . . ?
C8 C12 H12C 109.5 . . ?
H12A C12 H12C 109.5 . . ?
H12B C12 H12C 109.5 . . ?
N3 C13 C14 122.5(7) . . ?
N3 C13 H13 118.8 . . ?
C14 C13 H13 118.8 . . ?
C15 C14 C13 118.8(7) . . ?
C15 C14 H14 120.6 . . ?
C13 C14 H14 120.6 . . ?
C16 C15 C14 118.3(7) . . ?
C16 C15 C23 122.0(7) . . ?
C14 C15 C23 119.6(7) . . ?
C15 C16 C17 121.4(7) . . ?
C15 C16 H16 119.3 . . ?
C17 C16 H16 119.3 . . ?
N3 C17 C16 119.8(7) . . ?
N3 C17 C18 115.2(6) . . ?
C16 C17 C18 124.9(7) . . ?
N4 C18 C19 121.9(7) . . ?
N4 C18 C17 114.2(6) . . ?
C19 C18 C17 123.9(7) . . ?
C18 C19 C20 120.3(7) . . ?
C18 C19 H19 119.9 . . ?
C20 C19 H19 119.9 . . ?
C19 C20 C21 117.2(7) . . ?
C19 C20 C24 121.4(7) . . ?
C21 C20 C24 121.4(7) . . ?
C22 C21 C20 120.8(7) . . ?
C22 C21 H21 119.6 . . ?
C20 C21 H21 119.6 . . ?
N4 C22 C21 122.6(7) . . ?
N4 C22 H22 118.7 . . ?
C21 C22 H22 118.7 . . ?
C15 C23 H23A 109.5 . . ?
C15 C23 H23B 109.5 . . ?
H23A C23 H23B 109.5 . . ?
C15 C23 H23C 109.5 . . ?
H23A C23 H23C 109.5 . . ?
H23B C23 H23C 109.5 . . ?
C20 C24 H24A 109.5 . . ?
C20 C24 H24B 109.5 . . ?
H24A C24 H24B 109.5 . . ?
C20 C24 H24C 109.5 . . ?
H24A C24 H24C 109.5 . . ?
H24B C24 H24C 109.5 . . ?
C26 C25 C30 116.0(7) . . ?
C26 C25 Ni2 119.4(6) . . ?
C30 C25 Ni2 124.2(6) . . ?
C25 C26 C27 121.9(8) . . ?
C25 C26 H26 119.0 . . ?
C27 C26 H26 119.0 . . ?
C28 C27 C26 120.0(8) . . ?
C28 C27 H27 120.0 . . ?
C26 C27 H27 120.0 . . ?
C29 C28 C27 119.8(8) . . ?
C29 C28 H28 120.1 . . ?
C27 C28 H28 120.1 . . ?
C30 C29 C28 119.7(8) . . ?
C30 C29 H29 120.2 . . ?
C28 C29 H29 120.2 . . ?
C29 C30 C25 122.2(8) . . ?
C29 C30 N5 118.9(7) . . ?
C25 C30 N5 118.7(6) . . ?
C36 C31 C32 117.9(6) . . ?
C36 C31 Ni1 123.9(5) . . ?
C32 C31 Ni1 118.1(6) . . ?
C33 C32 C31 120.0(8) . . ?
C33 C32 H32 120.0 . . ?
C31 C32 H32 120.0 . . ?
C34 C33 C32 120.8(8) . . ?
C34 C33 H33 119.6 . . ?
C32 C33 H33 119.6 . . ?
C33 C34 C35 120.4(7) . . ?
C33 C34 H34 119.8 . . ?
C35 C34 H34 119.8 . . ?
C34 C35 C36 120.0(7) . . ?
C34 C35 H35 120.0 . . ?
C36 C35 H35 120.0 . . ?
C35 C36 C31 120.8(7) . . ?
C35 C36 N6 119.3(7) . . ?
C31 C36 N6 119.8(6) . . ?
N7 C37 C38 123.4(7) . . ?
N7 C37 H37 118.3 . . ?
C38 C37 H37 118.3 . . ?
C37 C38 C39 118.7(7) . . ?
C37 C38 H38 120.6 . . ?
C39 C38 H38 120.6 . . ?
C40 C39 C38 118.2(7) . . ?
C40 C39 C47 121.0(7) . . ?
C38 C39 C47 120.8(7) . . ?
C39 C40 C41 119.5(7) . . ?
C39 C40 H40 120.2 . . ?
C41 C40 H40 120.2 . . ?
N7 C41 C40 123.1(6) . . ?
N7 C41 C42 113.5(6) . . ?
C40 C41 C42 123.3(6) . . ?
N8 C42 C43 121.6(6) . . ?
N8 C42 C41 114.4(6) . . ?
C43 C42 C41 124.0(6) . . ?
C44 C43 C42 120.1(7) . . ?
C44 C43 H43 119.9 . . ?
C42 C43 H43 119.9 . . ?
C43 C44 C45 117.3(7) . . ?
C43 C44 C48 119.6(7) . . ?
C45 C44 C48 122.9(7) . . ?
C46 C45 C44 120.1(7) . . ?
C46 C45 H45 119.9 . . ?
C44 C45 H45 119.9 . . ?
N8 C46 C45 123.1(7) . . ?
N8 C46 H46 118.5 . . ?
C45 C46 H46 118.5 . . ?
C39 C47 H47A 109.5 . . ?
C39 C47 H47B 109.5 . . ?
H47A C47 H47B 109.5 . . ?
C39 C47 H47C 109.5 . . ?
H47A C47 H47C 109.5 . . ?
H47B C47 H47C 109.5 . . ?
C44 C48 H48A 109.5 . . ?
C44 C48 H48B 109.5 . . ?
H48A C48 H48B 109.5 . . ?
C44 C48 H48C 109.5 . . ?
H48A C48 H48C 109.5 . . ?
H48B C48 H48C 109.5 . . ?
N9 C49 C50 122.2(6) . . ?
N9 C49 H49 118.9 . . ?
C50 C49 H49 118.9 . . ?
C51 C50 C49 120.5(7) . . ?
C51 C50 H50 119.8 . . ?
C49 C50 H50 119.8 . . ?
C50 C51 C52 117.2(6) . . ?
C50 C51 C59 122.4(6) . . ?
C52 C51 C59 120.4(6) . . ?
C51 C52 C53 120.1(6) . . ?
C51 C52 H52 120.0 . . ?
C53 C52 H52 120.0 . . ?
N9 C53 C52 121.7(6) . . ?
N9 C53 C54 114.5(6) . . ?
C52 C53 C54 123.8(6) . . ?
N10 C54 C55 122.3(6) . . ?
N10 C54 C53 114.3(6) . . ?
C55 C54 C53 123.4(6) . . ?
C56 C55 C54 120.6(6) . . ?
C56 C55 H55 119.7 . . ?
C54 C55 H55 119.7 . . ?
C55 C56 C57 116.2(6) . . ?
C55 C56 C60 122.0(7) . . ?
C57 C56 C60 121.8(7) . . ?
C58 C57 C56 121.4(7) . . ?
C58 C57 H57 119.3 . . ?
C56 C57 H57 119.3 . . ?
N10 C58 C57 123.1(7) . . ?
N10 C58 H58 118.5 . . ?
C57 C58 H58 118.5 . . ?
C51 C59 H59A 109.5 . . ?
C51 C59 H59B 109.5 . . ?
H59A C59 H59B 109.5 . . ?
C51 C59 H59C 109.5 . . ?
H59A C59 H59C 109.5 . . ?
H59B C59 H59C 109.5 . . ?
C56 C60 H60A 109.5 . . ?
C56 C60 H60B 109.5 . . ?
H60A C60 H60B 109.5 . . ?
C56 C60 H60C 109.5 . . ?
H60A C60 H60C 109.5 . . ?
H60B C60 H60C 109.5 . . ?
C66 C61 C62 117.6(7) . . ?
C66 C61 Ni4 124.1(6) . . ?
C62 C61 Ni4 118.3(6) . . ?
C61 C62 C63 122.0(7) . . ?
C61 C62 H62 119.0 . . ?
C63 C62 H62 119.0 . . ?
C62 C63 C64 119.0(8) . . ?
C62 C63 H63 120.5 . . ?
C64 C63 H63 120.5 . . ?
C65 C64 C63 119.9(7) . . ?
C65 C64 H64 120.0 . . ?
C63 C64 H64 120.0 . . ?
C64 C65 C66 119.3(8) . . ?
C64 C65 H65 120.3 . . ?
C66 C65 H65 120.3 . . ?
C61 C66 C65 122.1(7) . . ?
C61 C66 N11 120.3(6) . . ?
C65 C66 N11 117.5(7) . . ?
C72 C67 C68 116.8(6) . . ?
C72 C67 Ni3 124.5(6) . . ?
C68 C67 Ni3 118.5(5) . . ?
C69 C68 C67 121.6(8) . . ?
C69 C68 H68 119.2 . . ?
C67 C68 H68 119.2 . . ?
C68 C69 C70 119.9(8) . . ?
C68 C69 H69 120.0 . . ?
C70 C69 H69 120.0 . . ?
C71 C70 C69 119.9(8) . . ?
C71 C70 H70 120.0 . . ?
C69 C70 H70 120.0 . . ?
C70 C71 C72 120.3(8) . . ?
C70 C71 H71 119.9 . . ?
C72 C71 H71 119.9 . . ?
C67 C72 C71 121.3(7) . . ?
C67 C72 N12 119.9(6) . . ?
C71 C72 N12 118.7(7) . . ?
C78 C73 C74 118.8(9) . . ?
C78 C73 Br5 119.9(8) . . ?
C74 C73 Br5 121.2(7) . . ?
C75 C74 C73 120.0(9) . . ?
C75 C74 N13 121.0(9) . . ?
C73 C74 N13 119.0(8) . . ?
C76 C75 C74 124.6(11) . . ?
C76 C75 H75 117.7 . . ?
C74 C75 H75 117.7 . . ?
C75 C76 C77 117.1(10) . . ?
C75 C76 H76 121.5 . . ?
C77 C76 H76 121.5 . . ?
C78 C77 C76 115.9(9) . . ?
C78 C77 H77 122.1 . . ?
C76 C77 H77 122.1 . . ?
C77 C78 C73 123.6(11) . . ?
C77 C78 H78 118.2 . . ?
C73 C78 H78 118.2 . . ?
C79 O1 H1X 109.5 . . ?
O1 C79 H79A 109.5 . . ?
O1 C79 H79B 109.5 . . ?
H79A C79 H79B 109.5 . . ?
O1 C79 H79C 109.5 . . ?
H79A C79 H79C 109.5 . . ?
H79B C79 H79C 109.5 . . ?
C80 O2 H2A 109.5 . . ?
O2 C80 H80A 109.5 . . ?
O2 C80 H80B 109.5 . . ?
H80A C80 H80B 109.5 . . ?
O2 C80 H80C 109.5 . . ?
H80A C80 H80C 109.5 . . ?
H80B C80 H80C 109.5 . . ?
C81 O3 H3X 109.5 . . ?
O3 C81 H81A 109.5 . . ?
O3 C81 H81B 109.5 . . ?
H81A C81 H81B 109.5 . . ?
O3 C81 H81C 109.5 . . ?
H81A C81 H81C 109.5 . . ?
H81B C81 H81C 109.5 . . ?

loop_
_geom_bond_atom_site_label_1
_geom_bond_atom_site_label_2
_geom_bond_distance
_geom_bond_site_symmetry_2
_geom_bond_publ_flag
Ni1 C31 1.893(7) . ?
Ni1 N1 1.925(6) . ?
Ni1 N5 1.938(6) . ?
Ni1 N2 1.970(6) . ?
Ni1 Ni2 2.8012(13) . ?
Ni2 C25 1.886(7) . ?
Ni2 N6 1.938(5) . ?
Ni2 N3 1.946(6) . ?
Ni2 N4 1.976(6) . ?
Ni3 C67 1.909(7) . ?
Ni3 N10 1.919(6) . ?
Ni3 N11 1.932(6) . ?
Ni3 N9 1.983(6) . ?
Ni3 Ni4 2.7710(13) . ?
Ni4 N8 1.913(6) . ?
Ni4 C61 1.913(7) . ?
Ni4 N12 1.929(5) . ?
Ni4 N7 1.961(6) . ?
N1 C1 1.334(10) . ?
N1 C5 1.371(9) . ?
N2 C10 1.317(9) . ?
N2 C6 1.367(9) . ?
N3 C13 1.333(9) . ?
N3 C17 1.364(9) . ?
N4 C22 1.349(9) . ?
N4 C18 1.372(9) . ?
N5 C30 1.473(11) . ?
N5 H5A 0.9100 . ?
N5 H5B 0.9100 . ?
N6 C36 1.431(9) . ?
N6 H6A 0.9100 . ?
N6 H6B 0.9100 . ?
N7 C41 1.341(9) . ?
N7 C37 1.356(8) . ?
N8 C46 1.333(9) . ?
N8 C42 1.356(8) . ?
N9 C49 1.332(9) . ?
N9 C53 1.356(8) . ?
N10 C58 1.348(9) . ?
N10 C54 1.362(9) . ?
N11 C66 1.469(9) . ?
N11 H11D 0.9100 . ?
N11 H11E 0.9100 . ?
N12 C72 1.456(10) . ?
N12 H12E 0.9100 . ?
N12 H12F 0.9100 . ?
N13 C74 1.439(11) . ?
N13 H13E 0.9715 . ?
N13 H13F 0.9526 . ?
C1 C2 1.381(11) . ?
C1 H1 0.9500 . ?
C2 C3 1.376(12) . ?
C2 H2 0.9500 . ?
C3 C4 1.371(12) . ?
C3 C11 1.502(11) . ?
C4 C5 1.370(11) . ?
C4 H4 0.9500 . ?
C5 C6 1.460(11) . ?
C6 C7 1.407(10) . ?
C7 C8 1.358(13) . ?
C7 H7 0.9500 . ?
C8 C9 1.403(13) . ?
C8 C12 1.515(11) . ?
C9 C10 1.368(11) . ?
C9 H9A 0.9500 . ?
C10 H10A 0.9500 . ?
C11 H11A 0.9800 . ?
C11 H11B 0.9800 . ?
C11 H11C 0.9800 . ?
C12 H12A 0.9800 . ?
C12 H12B 0.9800 . ?
C12 H12C 0.9800 . ?
C13 C14 1.410(10) . ?
C13 H13 0.9500 . ?
C14 C15 1.375(11) . ?
C14 H14 0.9500 . ?
C15 C16 1.370(11) . ?
C15 C23 1.516(10) . ?
C16 C17 1.398(10) . ?
C16 H16 0.9500 . ?
C17 C18 1.449(11) . ?
C18 C19 1.378(10) . ?
C19 C20 1.379(11) . ?
C19 H19 0.9500 . ?
C20 C21 1.391(11) . ?
C20 C24 1.525(10) . ?
C21 C22 1.357(11) . ?
C21 H21 0.9500 . ?
C22 H22 0.9500 . ?
C23 H23A 0.9800 . ?
C23 H23B 0.9800 . ?
C23 H23C 0.9800 . ?
C24 H24A 0.9800 . ?
C24 H24B 0.9800 . ?
C24 H24C 0.9800 . ?
C25 C26 1.375(11) . ?
C25 C30 1.427(11) . ?
C26 C27 1.394(11) . ?
C26 H26 0.9500 . ?
C27 C28 1.382(13) . ?
C27 H27 0.9500 . ?
C28 C29 1.381(13) . ?
C28 H28 0.9500 . ?
C29 C30 1.366(10) . ?
C29 H29 0.9500 . ?
C31 C36 1.406(10) . ?
C31 C32 1.415(10) . ?
C32 C33 1.412(10) . ?
C32 H32 0.9500 . ?
C33 C34 1.356(12) . ?
C33 H33 0.9500 . ?
C34 C35 1.394(11) . ?
C34 H34 0.9500 . ?
C35 C36 1.398(10) . ?
C35 H35 0.9500 . ?
C37 C38 1.386(10) . ?
C37 H37 0.9500 . ?
C38 C39 1.394(11) . ?
C38 H38 0.9500 . ?
C39 C40 1.383(10) . ?
C39 C47 1.491(10) . ?
C40 C41 1.390(9) . ?
C40 H40 0.9500 . ?
C41 C42 1.475(9) . ?
C42 C43 1.413(10) . ?
C43 C44 1.375(10) . ?
C43 H43 0.9500 . ?
C44 C45 1.389(10) . ?
C44 C48 1.492(10) . ?
C45 C46 1.388(10) . ?
C45 H45 0.9500 . ?
C46 H46 0.9500 . ?
C47 H47A 0.9800 . ?
C47 H47B 0.9800 . ?
C47 H47C 0.9800 . ?
C48 H48A 0.9800 . ?
C48 H48B 0.9800 . ?
C48 H48C 0.9800 . ?
C49 C50 1.389(9) . ?
C49 H49 0.9500 . ?
C50 C51 1.382(10) . ?
C50 H50 0.9500 . ?
C51 C52 1.387(9) . ?
C51 C59 1.507(10) . ?
C52 C53 1.393(9) . ?
C52 H52 0.9500 . ?
C53 C54 1.469(9) . ?
C54 C55 1.397(10) . ?
C55 C56 1.377(10) . ?
C55 H55 0.9500 . ?
C56 C57 1.390(11) . ?
C56 C60 1.483(10) . ?
C57 C58 1.364(10) . ?
C57 H57 0.9500 . ?
C58 H58 0.9500 . ?
C59 H59A 0.9800 . ?
C59 H59B 0.9800 . ?
C59 H59C 0.9800 . ?
C60 H60A 0.9800 . ?
C60 H60B 0.9800 . ?
C60 H60C 0.9800 . ?
C61 C66 1.365(10) . ?
C61 C62 1.380(10) . ?
C62 C63 1.391(10) . ?
C62 H62 0.9500 . ?
C63 C64 1.398(13) . ?
C63 H63 0.9500 . ?
C64 C65 1.364(12) . ?
C64 H64 0.9500 . ?
C65 C66 1.407(9) . ?
C65 H65 0.9500 . ?
C67 C72 1.363(10) . ?
C67 C68 1.428(10) . ?
C68 C69 1.358(10) . ?
C68 H68 0.9500 . ?
C69 C70 1.381(13) . ?
C69 H69 0.9500 . ?
C70 C71 1.357(12) . ?
C70 H70 0.9500 . ?
C71 C72 1.405(10) . ?
C71 H71 0.9500 . ?
Br5 C73 1.887(10) . ?
C73 C78 1.369(14) . ?
C73 C74 1.401(14) . ?
C74 C75 1.346(13) . ?
C75 C76 1.318(16) . ?
C75 H75 0.9500 . ?
C76 C77 1.5393(15) . ?
C76 H76 0.9500 . ?
C77 C78 1.358(14) . ?
C77 H77 0.9500 . ?
C78 H78 0.9500 . ?
O1 C79 1.452(13) . ?
O1 H1X 0.8400 . ?
C79 H79A 0.9800 . ?
C79 H79B 0.9800 . ?
C79 H79C 0.9800 . ?
O2 C80 1.415(10) . ?
O2 H2A 0.8400 . ?
C80 H80A 0.9800 . ?
C80 H80B 0.9800 . ?
C80 H80C 0.9800 . ?
O3 C81 1.470(11) . ?
O3 H3X 0.8400 . ?
C81 H81A 0.9800 . ?
C81 H81B 0.9800 . ?
C81 H81C 0.9800 . ?

loop_
_geom_hbond_atom_site_label_D
_geom_hbond_atom_site_label_H
_geom_hbond_atom_site_label_A
_geom_hbond_distance_DH
_geom_hbond_distance_HA
_geom_hbond_distance_DA
_geom_hbond_angle_DHA
_geom_hbond_site_symmetry_A
O3 H3X Br3 0.84 2.54 3.273(7) 147.1 .
O2 H2A Br3 0.84 2.51 3.287(6) 154.2 .
O1 H1X Br4 0.84 2.46 3.185(8) 144.9 1_565
N13 H13E O3 0.97 2.15 2.965(11) 140.3 .
N12 H12F Br4 0.91 2.47 3.355(6) 163.5 1_464
N12 H12E Br1 0.91 2.63 3.409(6) 144.1 1_465
N11 H11E Br2 0.91 2.47 3.365(6) 168.6 2_656
N11 H11D Br1 0.91 2.57 3.375(6) 148.4 1_465
N6 H6B Br2 0.91 2.58 3.400(6) 150.5 2_746
N6 H6A Br1 0.91 2.48 3.375(6) 170.0 .
N5 H5B Br2 0.91 2.61 3.399(6) 145.6 2_746
N5 H5A O1 0.91 2.11 2.951(10) 152.6 1_545

loop_
_geom_torsion_atom_site_label_1
_geom_torsion_atom_site_label_2
_geom_torsion_atom_site_label_3
_geom_torsion_atom_site_label_4
_geom_torsion
_geom_torsion_site_symmetry_1
_geom_torsion_site_symmetry_2
_geom_torsion_site_symmetry_3
_geom_torsion_site_symmetry_4
_geom_torsion_publ_flag
C5 N1 C1 C2 2.1(11) . . . . ?
Ni1 N1 C1 C2 -166.5(6) . . . . ?
N1 C1 C2 C3 0.4(13) . . . . ?
C1 C2 C3 C4 -3.2(12) . . . . ?
C1 C2 C3 C11 177.0(8) . . . . ?
C2 C3 C4 C5 3.4(13) . . . . ?
C11 C3 C4 C5 -176.8(8) . . . . ?
C3 C4 C5 N1 -0.8(13) . . . . ?
C3 C4 C5 C6 176.6(7) . . . . ?
C1 N1 C5 C4 -1.9(11) . . . . ?
Ni1 N1 C5 C4 168.4(6) . . . . ?
C1 N1 C5 C6 -179.6(7) . . . . ?
Ni1 N1 C5 C6 -9.3(8) . . . . ?
C10 N2 C6 C7 6.0(11) . . . . ?
Ni1 N2 C6 C7 -170.1(6) . . . . ?
C10 N2 C6 C5 -174.4(7) . . . . ?
Ni1 N2 C6 C5 9.4(8) . . . . ?
C4 C5 C6 N2 -177.9(8) . . . . ?
N1 C5 C6 N2 -0.3(10) . . . . ?
C4 C5 C6 C7 1.6(13) . . . . ?
N1 C5 C6 C7 179.2(7) . . . . ?
N2 C6 C7 C8 -1.0(12) . . . . ?
C5 C6 C7 C8 179.6(7) . . . . ?
C6 C7 C8 C9 -3.8(12) . . . . ?
C6 C7 C8 C12 174.9(8) . . . . ?
C7 C8 C9 C10 3.6(13) . . . . ?
C12 C8 C9 C10 -175.0(8) . . . . ?
C6 N2 C10 C9 -6.4(12) . . . . ?
Ni1 N2 C10 C9 169.0(6) . . . . ?
C8 C9 C10 N2 1.5(13) . . . . ?
C17 N3 C13 C14 -1.9(11) . . . . ?
Ni2 N3 C13 C14 -177.4(6) . . . . ?
N3 C13 C14 C15 4.8(12) . . . . ?
C13 C14 C15 C16 -5.1(12) . . . . ?
C13 C14 C15 C23 177.5(8) . . . . ?
C14 C15 C16 C17 2.7(12) . . . . ?
C23 C15 C16 C17 -179.9(8) . . . . ?
C13 N3 C17 C16 -0.6(11) . . . . ?
Ni2 N3 C17 C16 175.4(6) . . . . ?
C13 N3 C17 C18 179.2(7) . . . . ?
Ni2 N3 C17 C18 -4.7(8) . . . . ?
C15 C16 C17 N3 0.2(12) . . . . ?
C15 C16 C17 C18 -179.7(7) . . . . ?
C22 N4 C18 C19 0.8(11) . . . . ?
Ni2 N4 C18 C19 176.8(6) . . . . ?
C22 N4 C18 C17 178.7(6) . . . . ?
Ni2 N4 C18 C17 -5.3(8) . . . . ?
N3 C17 C18 N4 6.6(10) . . . . ?
C16 C17 C18 N4 -173.5(7) . . . . ?
N3 C17 C18 C19 -175.6(7) . . . . ?
C16 C17 C18 C19 4.3(13) . . . . ?
N4 C18 C19 C20 -0.9(12) . . . . ?
C17 C18 C19 C20 -178.6(7) . . . . ?
C18 C19 C20 C21 0.7(12) . . . . ?
C18 C19 C20 C24 179.9(7) . . . . ?
C19 C20 C21 C22 -0.5(12) . . . . ?
C24 C20 C21 C22 -179.7(8) . . . . ?
C18 N4 C22 C21 -0.6(11) . . . . ?
Ni2 N4 C22 C21 -175.9(6) . . . . ?
C20 C21 C22 N4 0.5(13) . . . . ?
N6 Ni2 C25 C26 110.6(6) . . . . ?
N3 Ni2 C25 C26 -70.3(6) . . . . ?
Ni1 Ni2 C25 C26 -166.8(6) . . . . ?
N6 Ni2 C25 C30 -76.7(6) . . . . ?
N3 Ni2 C25 C30 102.5(6) . . . . ?
Ni1 Ni2 C25 C30 5.9(6) . . . . ?
C30 C25 C26 C27 -5.0(11) . . . . ?
Ni2 C25 C26 C27 168.3(6) . . . . ?
C25 C26 C27 C28 0.2(12) . . . . ?
C26 C27 C28 C29 2.4(13) . . . . ?
C27 C28 C29 C30 0.1(12) . . . . ?
C28 C29 C30 C25 -5.3(11) . . . . ?
C28 C29 C30 N5 170.8(7) . . . . ?
C26 C25 C30 C29 7.7(11) . . . . ?
Ni2 C25 C30 C29 -165.3(6) . . . . ?
C26 C25 C30 N5 -168.4(6) . . . . ?
Ni2 C25 C30 N5 18.6(9) . . . . ?
Ni1 N5 C30 C29 141.2(6) . . . . ?
Ni1 N5 C30 C25 -42.6(8) . . . . ?
N1 Ni1 C31 C36 100.5(6) . . . . ?
N5 Ni1 C31 C36 -72.3(6) . . . . ?
Ni2 Ni1 C31 C36 11.9(6) . . . . ?
N1 Ni1 C31 C32 -76.8(6) . . . . ?
N5 Ni1 C31 C32 110.4(6) . . . . ?
Ni2 Ni1 C31 C32 -165.5(6) . . . . ?
C36 C31 C32 C33 0.9(11) . . . . ?
Ni1 C31 C32 C33 178.4(6) . . . . ?
C31 C32 C33 C34 -2.4(12) . . . . ?
C32 C33 C34 C35 2.5(12) . . . . ?
C33 C34 C35 C36 -1.1(12) . . . . ?
C34 C35 C36 C31 -0.4(11) . . . . ?
C34 C35 C36 N6 175.6(7) . . . . ?
C32 C31 C36 C35 0.5(10) . . . . ?
Ni1 C31 C36 C35 -176.8(6) . . . . ?
C32 C31 C36 N6 -175.5(6) . . . . ?
Ni1 C31 C36 N6 7.2(9) . . . . ?
Ni2 N6 C36 C35 150.7(5) . . . . ?
Ni2 N6 C36 C31 -33.3(8) . . . . ?
C41 N7 C37 C38 2.9(11) . . . . ?
Ni4 N7 C37 C38 -172.2(6) . . . . ?
N7 C37 C38 C39 0.1(12) . . . . ?
C37 C38 C39 C40 -2.3(12) . . . . ?
C37 C38 C39 C47 175.8(7) . . . . ?
C38 C39 C40 C41 1.5(11) . . . . ?
C47 C39 C40 C41 -176.6(7) . . . . ?
C37 N7 C41 C40 -3.7(11) . . . . ?
Ni4 N7 C41 C40 172.1(6) . . . . ?
C37 N7 C41 C42 177.7(6) . . . . ?
Ni4 N7 C41 C42 -6.5(8) . . . . ?
C39 C40 C41 N7 1.6(12) . . . . ?
C39 C40 C41 C42 -179.9(7) . . . . ?
C46 N8 C42 C43 0.1(11) . . . . ?
Ni4 N8 C42 C43 -169.5(6) . . . . ?
C46 N8 C42 C41 179.6(6) . . . . ?
Ni4 N8 C42 C41 10.0(8) . . . . ?
N7 C41 C42 N8 -2.2(9) . . . . ?
C40 C41 C42 N8 179.2(7) . . . . ?
N7 C41 C42 C43 177.3(7) . . . . ?
C40 C41 C42 C43 -1.3(11) . . . . ?
N8 C42 C43 C44 1.2(12) . . . . ?
C41 C42 C43 C44 -178.3(7) . . . . ?
C42 C43 C44 C45 -2.5(12) . . . . ?
C42 C43 C44 C48 173.8(8) . . . . ?
C43 C44 C45 C46 2.6(12) . . . . ?
C48 C44 C45 C46 -173.5(8) . . . . ?
C42 N8 C46 C45 0.1(11) . . . . ?
Ni4 N8 C46 C45 168.1(6) . . . . ?
C44 C45 C46 N8 -1.4(13) . . . . ?
C53 N9 C49 C50 -0.8(11) . . . . ?
Ni3 N9 C49 C50 176.7(6) . . . . ?
N9 C49 C50 C51 0.6(11) . . . . ?
C49 C50 C51 C52 -0.6(11) . . . . ?
C49 C50 C51 C59 -180.0(7) . . . . ?
C50 C51 C52 C53 0.9(11) . . . . ?
C59 C51 C52 C53 -179.7(7) . . . . ?
C49 N9 C53 C52 1.1(11) . . . . ?
Ni3 N9 C53 C52 -176.8(6) . . . . ?
C49 N9 C53 C54 179.4(6) . . . . ?
Ni3 N9 C53 C54 1.6(8) . . . . ?
C51 C52 C53 N9 -1.2(11) . . . . ?
C51 C52 C53 C54 -179.3(7) . . . . ?
C58 N10 C54 C55 -0.1(11) . . . . ?
Ni3 N10 C54 C55 -177.4(6) . . . . ?
C58 N10 C54 C53 179.1(6) . . . . ?
Ni3 N10 C54 C53 1.8(8) . . . . ?
N9 C53 C54 N10 -2.2(10) . . . . ?
C52 C53 C54 N10 176.1(7) . . . . ?
N9 C53 C54 C55 176.9(7) . . . . ?
C52 C53 C54 C55 -4.8(12) . . . . ?
N10 C54 C55 C56 0.2(12) . . . . ?
C53 C54 C55 C56 -178.9(7) . . . . ?
C54 C55 C56 C57 -1.3(11) . . . . ?
C54 C55 C56 C60 178.6(8) . . . . ?
C55 C56 C57 C58 2.5(12) . . . . ?
C60 C56 C57 C58 -177.5(8) . . . . ?
C54 N10 C58 C57 1.3(11) . . . . ?
Ni3 N10 C58 C57 178.1(6) . . . . ?
C56 C57 C58 N10 -2.6(13) . . . . ?
C66 C61 C62 C63 3.6(10) . . . . ?
Ni4 C61 C62 C63 -178.9(5) . . . . ?
C61 C62 C63 C64 -1.6(11) . . . . ?
C62 C63 C64 C65 -0.4(12) . . . . ?
C63 C64 C65 C66 0.5(12) . . . . ?
C62 C61 C66 C65 -3.5(10) . . . . ?
Ni4 C61 C66 C65 179.1(5) . . . . ?
C62 C61 C66 N11 173.4(6) . . . . ?
Ni4 C61 C66 N11 -4.1(9) . . . . ?
C64 C65 C66 C61 1.6(11) . . . . ?
C64 C65 C66 N11 -175.4(7) . . . . ?
Ni3 N11 C66 C61 31.8(8) . . . . ?
Ni3 N11 C66 C65 -151.2(5) . . . . ?
C72 C67 C68 C69 0.1(11) . . . . ?
Ni3 C67 C68 C69 -175.6(6) . . . . ?
C67 C68 C69 C70 4.1(12) . . . . ?
C68 C69 C70 C71 -4.7(13) . . . . ?
C69 C70 C71 C72 1.0(12) . . . . ?
C68 C67 C72 C71 -3.8(10) . . . . ?
Ni3 C67 C72 C71 171.6(5) . . . . ?
C68 C67 C72 N12 171.8(6) . . . . ?
Ni3 C67 C72 N12 -12.7(9) . . . . ?
C70 C71 C72 C67 3.4(11) . . . . ?
C70 C71 C72 N12 -172.4(7) . . . . ?
Ni4 N12 C72 C67 39.1(8) . . . . ?
Ni4 N12 C72 C71 -145.2(5) . . . . ?
C78 C73 C74 C75 3.3(14) . . . . ?
Br5 C73 C74 C75 179.1(7) . . . . ?
C78 C73 C74 N13 -178.2(9) . . . . ?
Br5 C73 C74 N13 -2.3(12) . . . . ?
C73 C74 C75 C76 -2.9(15) . . . . ?
N13 C74 C75 C76 178.6(9) . . . . ?
C74 C75 C76 C77 1.5(15) . . . . ?
C75 C76 C77 C78 -0.6(14) . . . . ?
C76 C77 C78 C73 1.2(15) . . . . ?
C74 C73 C78 C77 -2.6(16) . . . . ?
Br5 C73 C78 C77 -178.4(8) . . . . ?

loop_
_platon_squeeze_void_nr
_platon_squeeze_void_average_x
_platon_squeeze_void_average_y
_platon_squeeze_void_average_z
_platon_squeeze_void_volume
_platon_squeeze_void_count_electrons
_platon_squeeze_void_content
1 0.463 0.126 0.775 335 97 ' '
2 0.537 0.626 0.224 335 97 ' '
